data_7156200
loop_
_publ_author_name
'Garc\'ia de la Concepci\'on, Juan'
'\'Avalos, Mart\'in'
'Cintas, Pedro'
'Jim\'enez, Jos\'e L'
'Light, Mark E.'

_publ_section_title
;
 Mechanistic studies of 1,3-dipolar cycloadditions of bicyclic
 thioisom\"unchnones with alkenes. A computational rationale focused on
 donor-acceptor interactions.
;
_journal_issue 18
_journal_name_full 'Organic &amp; biomolecular chemistry'
_journal_page_first 3438
_journal_page_last 3452
_journal_paper_doi 10.1039/c8ob00683k
_journal_volume 16
_journal_year 2018
_chemical_formula_moiety 'C14 H12 N2 O S2'
_chemical_formula_sum 'C14 H12 N2 O S2'
_chemical_formula_weight 288.38
_space_group_crystal_system triclinic
_space_group_IT_number 2
_space_group_name_Hall '-P 1'
_space_group_name_H-M_alt 'P -1'
_symmetry_space_group_name_Hall '-P 1'
_symmetry_space_group_name_H-M 'P -1'
_atom_sites_solution_hydrogens geom
_atom_sites_solution_primary direct
_audit_creation_date 2015-03-03
_audit_creation_method
;
Olex2 1.2-alpha
(compiled 2015.01.26 svn.r3150 for OlexSys, GUI svn.r4998)
;
_audit_update_record
;
2018-03-19 deposited with the CCDC.
2018-04-11 downloaded from the CCDC.
;
_cell_angle_alpha 88.811(3)
_cell_angle_beta 76.205(4)
_cell_angle_gamma 88.281(3)
_cell_formula_units_Z 2
_cell_length_a 5.6439(3)
_cell_length_b 10.3733(3)
_cell_length_c 11.1733(4)
_cell_measurement_reflns_used 8494
_cell_measurement_temperature 100(2)
_cell_measurement_theta_max 32.1200
_cell_measurement_theta_min 2.7230
_cell_volume 634.93(5)
_computing_cell_refinement
'CrysAlisPro, Agilent Technologies, Version 1.171.37.31 (release 14-01-2014 CrysAlis171 .NET) (compiled Jan 14 2014,18:38:05)'
_computing_data_collection 'CrystalClear-SM Expert 3.1 b27 (Rigaku, 2013)'
_computing_data_reduction
'CrysAlisPro, Agilent Technologies, Version 1.171.37.31 (release 14-01-2014 CrysAlis171 .NET) (compiled Jan 14 2014,18:38:05)'
_computing_molecular_graphics 'Olex2 (Dolomanov et al., 2009)'
_computing_publication_material 'Olex2 (Dolomanov et al., 2009)'
_computing_structure_refinement 'ShelXL (Sheldrick, 2008)'
_computing_structure_solution 'ShelXT (Sheldrick, 2015)'
_diffrn_ambient_temperature 100(2)
_diffrn_detector 'CCD area detector'
_diffrn_detector_area_resol_mean 28.5714
_diffrn_detector_type 'Rigaku HG Saturn724+ (2x2 bin mode)'
_diffrn_measured_fraction_theta_full 0.998
_diffrn_measured_fraction_theta_max 0.912
_diffrn_measurement_details
;
#__ type_ start__ end____ width___ exp.time_
  1 omega  -39.00   67.00   1.0000   10.0000
omega____ theta____ kappa____ phi______ frames
    -      -23.0000   72.0000  150.0000 106

#__ type_ start__ end____ width___ exp.time_
  2 omega  -73.00   15.00   1.0000   10.0000
omega____ theta____ kappa____ phi______ frames
    -      -23.0000  -72.0000   30.0000 88

#__ type_ start__ end____ width___ exp.time_
  3 omega  -73.00   16.00   1.0000   10.0000
omega____ theta____ kappa____ phi______ frames
    -      -23.0000  -72.0000 -150.0000 89

#__ type_ start__ end____ width___ exp.time_
  4 omega  -68.00   11.00   1.0000   10.0000
omega____ theta____ kappa____ phi______ frames
    -      -23.0000    0.0000 -180.0000 79

#__ type_ start__ end____ width___ exp.time_
  5 omega  -38.00   -9.00   1.0000   10.0000
omega____ theta____ kappa____ phi______ frames
    -      -23.0000   54.0000    0.0000 29

#__ type_ start__ end____ width___ exp.time_
  6 omega  -62.00  -52.00   1.0000   10.0000
omega____ theta____ kappa____ phi______ frames
    -      -23.0000   72.0000  120.0000 10

#__ type_ start__ end____ width___ exp.time_
  7 omega -113.00   67.00   1.0000   10.0000
omega____ theta____ kappa____ phi______ frames
    -      -23.0000    0.0000 -150.0000 180

#__ type_ start__ end____ width___ exp.time_
  8 omega  -60.00   16.00   1.0000   10.0000
omega____ theta____ kappa____ phi______ frames
    -      -23.0000  -72.0000    0.0000 76

#__ type_ start__ end____ width___ exp.time_
  9 omega  -69.00   16.00   1.0000   10.0000
omega____ theta____ kappa____ phi______ frames
    -      -23.0000  -72.0000 -180.0000 85
;
_diffrn_measurement_device 'four-circle \k diffractometer'
_diffrn_measurement_device_type 'Rigaku AFC12 FRE-VHF'
_diffrn_measurement_method 'profile data from \w-scans'
_diffrn_measurement_specimen_support 'MiTeGen MicroMesh'
_diffrn_orient_matrix_UB_11 0.0706167000
_diffrn_orient_matrix_UB_12 -0.0228365000
_diffrn_orient_matrix_UB_13 0.0411124000
_diffrn_orient_matrix_UB_21 -0.0611902000
_diffrn_orient_matrix_UB_22 -0.0593985000
_diffrn_orient_matrix_UB_23 0.0065626000
_diffrn_orient_matrix_UB_31 0.0895932000
_diffrn_orient_matrix_UB_32 -0.0251180000
_diffrn_orient_matrix_UB_33 -0.0504025000
_diffrn_radiation_collimation 0.3
_diffrn_radiation_monochromator 'Confocal mirrors, HF Varimax'
_diffrn_radiation_probe x-ray
_diffrn_radiation_type MoK\a
_diffrn_radiation_wavelength 0.71073
_diffrn_reflns_av_R_equivalents 0.0192
_diffrn_reflns_av_unetI/netI 0.0162
_diffrn_reflns_Laue_measured_fraction_full 0.998
_diffrn_reflns_Laue_measured_fraction_max 0.912
_diffrn_reflns_limit_h_max 8
_diffrn_reflns_limit_h_min -8
_diffrn_reflns_limit_k_max 15
_diffrn_reflns_limit_k_min -15
_diffrn_reflns_limit_l_max 16
_diffrn_reflns_limit_l_min -16
_diffrn_reflns_number 12461
_diffrn_reflns_point_group_measured_fraction_full 0.998
_diffrn_reflns_point_group_measured_fraction_max 0.912
_diffrn_reflns_theta_full 25.242
_diffrn_reflns_theta_max 32.334
_diffrn_reflns_theta_min 2.698
_diffrn_source 'Rotating Anode'
_diffrn_source_current 55.0
_diffrn_source_power 2.475
_diffrn_source_target Mo
_diffrn_source_type 'Rotating Anode'
_diffrn_source_voltage 45.0
_exptl_absorpt_coefficient_mu 0.411
_exptl_absorpt_correction_T_max 1.00000
_exptl_absorpt_correction_T_min 0.82706
_exptl_absorpt_correction_type multi-scan
_exptl_absorpt_process_details
'CrysAlisPro, Agilent Technologies, Version 1.171.37.31 (release 14-01-2014 CrysAlis171 .NET) (compiled Jan 14 2014,18:38:05) Empirical absorption correction using spherical harmonics, implemented in SCALE3 ABSPACK scaling algorithm.'
_exptl_crystal_colour 'clear colourless'
_exptl_crystal_colour_lustre clear
_exptl_crystal_colour_primary colourless
_exptl_crystal_density_diffrn 1.508
_exptl_crystal_description needle
_exptl_crystal_F_000 300
_exptl_crystal_size_max 0.22
_exptl_crystal_size_mid 0.04
_exptl_crystal_size_min 0.04
_refine_diff_density_max 0.584
_refine_diff_density_min -0.240
_refine_diff_density_rms 0.066
_refine_ls_extinction_method none
_refine_ls_goodness_of_fit_ref 1.043
_refine_ls_hydrogen_treatment constr
_refine_ls_matrix_type full
_refine_ls_number_parameters 172
_refine_ls_number_reflns 4143
_refine_ls_number_restraints 0
_refine_ls_restrained_S_all 1.043
_refine_ls_R_factor_all 0.0341
_refine_ls_R_factor_gt 0.0313
_refine_ls_shift/su_max 0.001
_refine_ls_shift/su_mean 0.000
_refine_ls_structure_factor_coef Fsqd
_refine_ls_weighting_details 'w=1/[\s^2^(Fo^2^)+(0.0532P)^2^+0.1930P] where P=(Fo^2^+2Fc^2^)/3'
_refine_ls_weighting_scheme calc
_refine_ls_wR_factor_gt 0.0845
_refine_ls_wR_factor_ref 0.0864
_reflns_Friedel_coverage 0.000
_reflns_number_gt 3796
_reflns_number_total 4143
_reflns_threshold_expression 'I > 2\s(I)'
_cod_data_source_file c8ob00683k2.cif
_cod_data_source_block 2015acc0008
_cod_depositor_comments 'Adding full bibliography for 7156195--7156203.cif.'
_cod_original_cell_volume 634.93(4)
_cod_database_code 7156200
_shelx_space_group_comment
;
The symmetry employed for this shelxl refinement is uniquely defined
by the following loop, which should always be used as a source of
symmetry information in preference to the above space-group names.
They are only intended as comments.
;
_diffrn_measurement_device_type2 'Rigaku AFC12 (Right)'
_reflns_odcompleteness_completeness 91.28
_reflns_odcompleteness_iscentric 1
_reflns_odcompleteness_theta 32.26
_olex2_refinement_description
;
1. Fixed Uiso
 At 1.2 times of:
  All C(H) groups, All C(H,H) groups
2.a Ternary CH refined with riding coordinates:
 C5(H5)
2.b Secondary CH2 refined with riding coordinates:
 C1(H1A,H1B), C2(H2A,H2B), C6(H6A,H6B)
2.c Aromatic/amide H refined with riding coordinates:
 C10(H10), C11(H11), C12(H12), C13(H13), C14(H14)
;
_shelx_shelxl_version_number 2014/7
_olex2_date_sample_submission 2015-03-02
_olex2_diffrn_ambient_temperature_device 'Oxford Cryosystems'
_olex2_exptl_crystal_mounting_method 'The crystal was mounted on a MITIGEN holder in perfluoroether oil'
_olex2_submission_original_sample_id acrCNalto
_olex2_submission_special_instructions 'No special instructions were received'

loop_
_space_group_symop_operation_xyz
'x, y, z'
'-x, -y, -z'

loop_
_atom_site_label
_atom_site_type_symbol
_atom_site_fract_x
_atom_site_fract_y
_atom_site_fract_z
_atom_site_U_iso_or_equiv
_atom_site_adp_type
_atom_site_occupancy
_atom_site_site_symmetry_order
_atom_site_calc_flag
_atom_site_refinement_flags_posn
S1 S 0.18748(5) 0.90355(2) 0.58347(2) 0.01834(7) Uani 1 1 d .
S2 S -0.00779(4) 0.64516(2) 0.70462(2) 0.01601(7) Uani 1 1 d .
O1 O 0.60053(13) 0.48930(7) 0.61622(6) 0.01446(13) Uani 1 1 d .
N1 N 0.45051(15) 0.69904(8) 0.61776(7) 0.01228(15) Uani 1 1 d .
N2 N 0.62114(19) 0.93334(9) 0.81789(9) 0.02246(19) Uani 1 1 d .
C1 C 0.3836(2) 0.82436(10) 0.44973(10) 0.0212(2) Uani 1 1 d .
H1A H 0.2920 0.7642 0.4143 0.025 Uiso 1 1 calc R
H1B H 0.4549 0.8873 0.3871 0.025 Uiso 1 1 calc R
C2 C 0.57994(19) 0.75396(10) 0.49979(9) 0.01682(18) Uani 1 1 d .
H2A H 0.6592 0.6866 0.4442 0.020 Uiso 1 1 calc R
H2B H 0.7022 0.8132 0.5111 0.020 Uiso 1 1 calc R
C3 C 0.22681(17) 0.76808(9) 0.67997(9) 0.01330(16) Uani 1 1 d .
C4 C 0.4568(2) 0.87199(9) 0.81523(9) 0.01629(18) Uani 1 1 d .
C5 C 0.24592(18) 0.79291(9) 0.81351(9) 0.01409(17) Uani 1 1 d .
H5 H 0.0958 0.8360 0.8595 0.017 Uiso 1 1 calc R
C6 C 0.26767(19) 0.65395(9) 0.86720(8) 0.01447(17) Uani 1 1 d .
H6A H 0.4278 0.6388 0.8832 0.017 Uiso 1 1 calc R
H6B H 0.1452 0.6421 0.9436 0.017 Uiso 1 1 calc R
C7 C 0.22677(16) 0.56032(8) 0.76715(8) 0.01119(15) Uani 1 1 d .
C8 C 0.45089(17) 0.57338(9) 0.65632(8) 0.01124(16) Uani 1 1 d .
C9 C 0.17567(17) 0.42307(8) 0.80805(8) 0.01165(16) Uani 1 1 d .
C10 C -0.00919(18) 0.35639(9) 0.77525(9) 0.01438(17) Uani 1 1 d .
H10 H -0.1087 0.3982 0.7305 0.017 Uiso 1 1 calc R
C11 C -0.04583(19) 0.22681(9) 0.80934(9) 0.01674(18) Uani 1 1 d .
H11 H -0.1705 0.1829 0.7878 0.020 Uiso 1 1 calc R
C12 C 0.10296(19) 0.16367(9) 0.87508(9) 0.01657(18) Uani 1 1 d .
H12 H 0.0786 0.0773 0.8973 0.020 Uiso 1 1 calc R
C13 C 0.2886(2) 0.22912(10) 0.90785(10) 0.01790(19) Uani 1 1 d .
H13 H 0.3890 0.1866 0.9518 0.021 Uiso 1 1 calc R
C14 C 0.32398(18) 0.35860(9) 0.87473(9) 0.01604(18) Uani 1 1 d .
H14 H 0.4476 0.4025 0.8973 0.019 Uiso 1 1 calc R

loop_
_atom_site_aniso_label
_atom_site_aniso_U_11
_atom_site_aniso_U_22
_atom_site_aniso_U_33
_atom_site_aniso_U_23
_atom_site_aniso_U_13
_atom_site_aniso_U_12
S1 0.02159(13) 0.01221(11) 0.02447(13) 0.00663(9) -0.01211(10) -0.00329(9)
S2 0.01159(11) 0.01192(11) 0.02636(13) 0.00530(9) -0.00844(9) -0.00189(8)
O1 0.0139(3) 0.0135(3) 0.0163(3) -0.0024(2) -0.0040(2) -0.0006(2)
N1 0.0139(3) 0.0112(3) 0.0115(3) 0.0009(3) -0.0026(3) -0.0015(3)
N2 0.0274(5) 0.0166(4) 0.0262(4) 0.0001(3) -0.0117(4) -0.0027(3)
C1 0.0319(6) 0.0189(4) 0.0159(4) 0.0052(3) -0.0115(4) -0.0091(4)
C2 0.0218(5) 0.0156(4) 0.0125(4) 0.0019(3) -0.0023(3) -0.0074(3)
C3 0.0133(4) 0.0106(4) 0.0174(4) 0.0027(3) -0.0065(3) -0.0014(3)
C4 0.0228(5) 0.0117(4) 0.0152(4) -0.0008(3) -0.0062(3) 0.0011(3)
C5 0.0158(4) 0.0109(4) 0.0151(4) -0.0001(3) -0.0028(3) 0.0000(3)
C6 0.0197(4) 0.0110(4) 0.0127(4) 0.0003(3) -0.0038(3) -0.0008(3)
C7 0.0104(4) 0.0100(3) 0.0139(4) 0.0017(3) -0.0042(3) -0.0005(3)
C8 0.0119(4) 0.0118(4) 0.0116(4) 0.0002(3) -0.0056(3) -0.0028(3)
C9 0.0118(4) 0.0102(4) 0.0125(4) 0.0013(3) -0.0019(3) 0.0001(3)
C10 0.0154(4) 0.0120(4) 0.0167(4) 0.0016(3) -0.0056(3) -0.0013(3)
C11 0.0187(4) 0.0123(4) 0.0194(4) 0.0001(3) -0.0047(3) -0.0027(3)
C12 0.0202(5) 0.0105(4) 0.0173(4) 0.0016(3) -0.0013(3) 0.0006(3)
C13 0.0200(5) 0.0147(4) 0.0194(4) 0.0040(3) -0.0061(4) 0.0024(3)
C14 0.0153(4) 0.0145(4) 0.0194(4) 0.0031(3) -0.0065(3) -0.0003(3)

loop_
_atom_type_symbol
_atom_type_description
_atom_type_scat_dispersion_real
_atom_type_scat_dispersion_imag
_atom_type_scat_source
C C 0.0033 0.0016 'International Tables Vol C Tables 4.2.6.8 and 6.1.1.4'
H H 0.0000 0.0000 'International Tables Vol C Tables 4.2.6.8 and 6.1.1.4'
N N 0.0061 0.0033 'International Tables Vol C Tables 4.2.6.8 and 6.1.1.4'
O O 0.0106 0.0060 'International Tables Vol C Tables 4.2.6.8 and 6.1.1.4'
S S 0.1246 0.1234 'International Tables Vol C Tables 4.2.6.8 and 6.1.1.4'

loop_
_geom_angle_atom_site_label_1
_geom_angle_atom_site_label_2
_geom_angle_atom_site_label_3
_geom_angle
C3 S1 C1 90.57(5)
C7 S2 C3 79.54(4)
C2 N1 C3 115.83(8)
C8 N1 C2 127.87(8)
C8 N1 C3 111.43(7)
S1 C1 H1A 110.8
S1 C1 H1B 110.8
H1A C1 H1B 108.9
C2 C1 S1 104.72(7)
C2 C1 H1A 110.8
C2 C1 H1B 110.8
N1 C2 C1 104.78(8)
N1 C2 H2A 110.8
N1 C2 H2B 110.8
C1 C2 H2A 110.8
C1 C2 H2B 110.8
H2A C2 H2B 108.9
S1 C3 S2 116.71(5)
N1 C3 S1 107.10(6)
N1 C3 S2 104.09(6)
N1 C3 C5 107.28(7)
C5 C3 S1 118.75(7)
C5 C3 S2 101.71(6)
N2 C4 C5 179.26(11)
C3 C5 H5 109.7
C3 C5 C6 103.16(7)
C4 C5 C3 111.38(8)
C4 C5 H5 109.7
C4 C5 C6 112.87(8)
C6 C5 H5 109.7
C5 C6 H6A 110.6
C5 C6 H6B 110.6
H6A C6 H6B 108.7
C7 C6 C5 105.80(7)
C7 C6 H6A 110.6
C7 C6 H6B 110.6
C6 C7 S2 103.14(6)
C8 C7 S2 100.25(6)
C8 C7 C6 106.23(7)
C9 C7 S2 116.05(6)
C9 C7 C6 116.19(7)
C9 C7 C8 113.20(7)
O1 C8 N1 127.40(9)
O1 C8 C7 126.28(8)
N1 C8 C7 106.26(8)
C10 C9 C7 121.27(8)
C10 C9 C14 119.09(8)
C14 C9 C7 119.55(8)
C9 C10 H10 119.9
C9 C10 C11 120.27(9)
C11 C10 H10 119.9
C10 C11 H11 119.9
C12 C11 C10 120.15(9)
C12 C11 H11 119.9
C11 C12 H12 120.0
C11 C12 C13 120.06(9)
C13 C12 H12 120.0
C12 C13 H13 120.1
C12 C13 C14 119.81(9)
C14 C13 H13 120.1
C9 C14 H14 119.7
C13 C14 C9 120.61(9)
C13 C14 H14 119.7

loop_
_geom_bond_atom_site_label_1
_geom_bond_atom_site_label_2
_geom_bond_distance
S1 C1 1.8278(12)
S1 C3 1.7942(9)
S2 C3 1.8350(9)
S2 C7 1.8333(9)
O1 C8 1.2110(11)
N1 C2 1.4595(12)
N1 C3 1.4621(12)
N1 C8 1.3645(12)
N2 C4 1.1469(14)
C1 H1A 0.9700
C1 H1B 0.9700
C1 C2 1.5178(16)
C2 H2A 0.9700
C2 H2B 0.9700
C3 C5 1.5487(14)
C4 C5 1.4697(14)
C5 H5 0.9800
C5 C6 1.5625(13)
C6 H6A 0.9700
C6 H6B 0.9700
C6 C7 1.5582(13)
C7 C8 1.5518(13)
C7 C9 1.5012(12)
C9 C10 1.3920(13)
C9 C14 1.3951(13)
C10 H10 0.9300
C10 C11 1.3973(13)
C11 H11 0.9300
C11 C12 1.3839(15)
C12 H12 0.9300
C12 C13 1.3888(15)
C13 H13 0.9300
C13 C14 1.3931(13)
C14 H14 0.9300
